data_7714513
loop_
_publ_author_name
'Xie, Zhen-Lang'
'Zhou, Zhao-Hui'

_publ_section_title
;
 Asymmetric dinuclear, hexanuclear and octanuclear oxovanadium citrates
 with triazolates: novel mixed-ligands and mixed-valence complexes.
;
_journal_issue 1
_journal_name_full 'Dalton transactions (Cambridge, England : 2003)'
_journal_page_first 186
_journal_page_last 195
_journal_paper_doi 10.1039/d3dt03445c
_journal_volume 53
_journal_year 2023
_chemical_formula_moiety 'C4 H11 N10 O8 V3, 0.5(H2 O), 4[H2O]'
_chemical_formula_sum 'C4 H20 N10 O12.5 V3'
_chemical_formula_weight 561.12
_space_group_crystal_system monoclinic
_space_group_IT_number 14
_space_group_name_Hall '-P 2yn'
_space_group_name_H-M_alt 'P 1 21/n 1'
_atom_sites_solution_hydrogens mixed
_atom_sites_solution_primary dual
_audit_creation_date 2023-04-20
_audit_creation_method
;
Olex2 1.3
(compiled 2020.06.28 svn.raecde09e for OlexSys, GUI svn.r6132)
;
_audit_update_record
;
2023-11-11 deposited with the CCDC.	2023-11-20 downloaded from the CCDC.
;
_cell_angle_alpha 90
_cell_angle_beta 101.788(2)
_cell_angle_gamma 90
_cell_formula_units_Z 4
_cell_length_a 10.3231(2)
_cell_length_b 17.2111(3)
_cell_length_c 10.4223(2)
_cell_measurement_reflns_used 6488
_cell_measurement_temperature 100.00(10)
_cell_measurement_theta_max 74.3320
_cell_measurement_theta_min 5.0180
_cell_volume 1812.70(6)
_computing_cell_refinement 'CrysAlisPro 1.171.42.72a (Rigaku OD, 2022)'
_computing_data_collection 'CrysAlisPro 1.171.42.72a (Rigaku OD, 2022)'
_computing_data_reduction 'CrysAlisPro 1.171.42.72a (Rigaku OD, 2022)'
_computing_molecular_graphics 'Olex2 1.3 (Dolomanov et al., 2009)'
_computing_publication_material 'Olex2 1.3 (Dolomanov et al., 2009)'
_computing_structure_refinement 'SHELXL 2018/3 (Sheldrick, 2015)'
_computing_structure_solution 'SHELXT 2018/2 (Sheldrick, 2018)'
_diffrn_ambient_environment N~2~
_diffrn_ambient_temperature 100.00(10)
_diffrn_detector 'Hybrid Pixel Array Detector'
_diffrn_detector_area_resol_mean 10.0000
_diffrn_detector_type HyPix
_diffrn_measured_fraction_theta_full 0.998
_diffrn_measured_fraction_theta_max 0.940
_diffrn_measurement_details
;
List of Runs (angles in degrees, time in seconds):

  # Type    Start    End  Width  t~exp~   \w     \q     \k     \f   Frames
#--------------------------------------------------------------------------
  1  \w    -51.00 -20.00   0.50    0.12    --  -98.00  45.00 150.00   62
  2  \w    -49.00 -20.00   0.50    0.12    --  -98.00  45.00 120.00   58
  3  \w    -51.00 -20.00   0.50    0.12    --  -98.00  45.00 -60.00   62
  4  \w    -47.00 -22.00   0.50    0.12    --  -98.00  45.00-180.00   50
  5  \w    -57.00 -31.00   0.50    0.12    --  -98.00  61.00 -90.00   52
  6  \w    -46.00 -21.00   0.50    0.12    --  -98.00  45.00 -90.00   50
  7  \w    -49.00 -21.00   0.50    0.12    --  -98.00  45.00 -30.00   56
  8  \w    -26.00  42.00   0.50    0.05    --  -40.63  19.00 -90.00  136
  9  \w    -51.00 -21.00   0.50    0.12    --  -98.00  45.00   0.00   60
 10  \w    -50.00 -25.00   0.50    0.12    --  -98.00  45.00  30.00   50
 11  \w    -51.00 -21.00   0.50    0.12    --  -98.00  45.00  90.00   60
 12  \w    -67.00  -3.00   0.50    0.05    --  -40.63 110.00 153.00  128
 13  \w    -77.00 -52.00   0.50    0.12    --  -98.00 110.00 153.00   50
 14  \w    -87.00 -25.00   0.50    0.12    --  -98.00 125.00-180.00  124
 15  \w   -149.00 -79.00   0.50    0.12    --  -98.00-110.00  58.00  140
 16  \w   -115.00 -62.00   0.50    0.05    --  -40.63 -38.00 -60.00  106
 17  \w    -58.00 -14.00   0.50    0.05    --  -40.63 -38.00 -60.00   88
 18  \w    -40.00  -8.00   0.50    0.05    --   40.63 -19.00  30.00   64
 19  \w     61.00  87.00   0.50    0.12    --  110.43 -77.00  60.00   52
 20  \w     46.00  71.00   0.50    0.12    --  110.43 -61.00  30.00   50
 21  \w     37.00  69.00   0.50    0.12    --  110.43 -61.00  60.00   64
 22  \w     36.00 102.00   0.50    0.12    --  110.43 -77.00 120.00  132
 23  \w     75.00 113.00   0.50    0.12    --  110.43-125.00 150.00   76
 24  \w     48.00 103.00   0.50    0.12    --  110.43-110.00  58.00  110
 25  \w     31.00  87.00   0.50    0.05    --   40.63-110.00  58.00  112
 26  \w     90.00 115.00   0.50    0.12    --  110.43  61.00  60.00   50
 27  \w    133.00 165.00   0.50    0.12    --  110.43  61.00  60.00   64
 28  \w    109.00 143.00   0.50    0.12    --  110.43 110.00 153.00   68
 29  \w     68.00  93.00   0.50    0.05    --   40.63 178.00 -30.00   50
;
_diffrn_measurement_device 'four-circle diffractometer'
_diffrn_measurement_device_type 'XtaLAB Synergy, Dualflex, HyPix'
_diffrn_measurement_method '\w scans'
_diffrn_orient_matrix_type 'CrysAlisPro convention (1999,Acta A55,543-557)'
_diffrn_orient_matrix_UB_11 -0.1007082000
_diffrn_orient_matrix_UB_12 -0.0244339000
_diffrn_orient_matrix_UB_13 -0.1236890000
_diffrn_orient_matrix_UB_21 -0.0033065000
_diffrn_orient_matrix_UB_22 0.0840348000
_diffrn_orient_matrix_UB_23 -0.0514979000
_diffrn_orient_matrix_UB_31 0.1143779000
_diffrn_orient_matrix_UB_32 -0.0189772000
_diffrn_orient_matrix_UB_33 -0.0694746000
_diffrn_radiation_monochromator mirror
_diffrn_radiation_probe x-ray
_diffrn_radiation_type 'Cu K\a'
_diffrn_radiation_wavelength 1.54184
_diffrn_reflns_av_R_equivalents 0.0589
_diffrn_reflns_av_unetI/netI 0.0515
_diffrn_reflns_Laue_measured_fraction_full 0.998
_diffrn_reflns_Laue_measured_fraction_max 0.940
_diffrn_reflns_limit_h_max 12
_diffrn_reflns_limit_h_min -8
_diffrn_reflns_limit_k_max 19
_diffrn_reflns_limit_k_min -21
_diffrn_reflns_limit_l_max 12
_diffrn_reflns_limit_l_min -13
_diffrn_reflns_number 10675
_diffrn_reflns_point_group_measured_fraction_full 0.998
_diffrn_reflns_point_group_measured_fraction_max 0.940
_diffrn_reflns_theta_full 67.684
_diffrn_reflns_theta_max 75.006
_diffrn_reflns_theta_min 5.039
_diffrn_source 'micro-focus sealed X-ray tube'
_diffrn_source_type 'PhotonJet (Cu) X-ray Source'
_exptl_absorpt_coefficient_mu 13.549
_exptl_absorpt_correction_T_max 1.00000
_exptl_absorpt_correction_T_min 0.06236
_exptl_absorpt_correction_type multi-scan
_exptl_absorpt_process_details
;
CrysAlisPro 1.171.42.72a (Rigaku Oxford Diffraction, 2022)
Empirical absorption correction using spherical harmonics,
implemented in SCALE3 ABSPACK scaling algorithm.
;
_exptl_crystal_colour yellow
_exptl_crystal_colour_primary yellow
_exptl_crystal_density_diffrn 2.056
_exptl_crystal_description block
_exptl_crystal_F_000 1132
_exptl_crystal_size_max 0.15
_exptl_crystal_size_mid 0.1
_exptl_crystal_size_min 0.1
_refine_diff_density_max 1.238
_refine_diff_density_min -1.315
_refine_diff_density_rms 0.149
_refine_ls_extinction_method none
_refine_ls_goodness_of_fit_ref 1.072
_refine_ls_hydrogen_treatment constr
_refine_ls_matrix_type full
_refine_ls_number_parameters 235
_refine_ls_number_reflns 3504
_refine_ls_number_restraints 0
_refine_ls_restrained_S_all 1.072
_refine_ls_R_factor_all 0.0568
_refine_ls_R_factor_gt 0.0537
_refine_ls_shift/su_max 0.001
_refine_ls_shift/su_mean 0.000
_refine_ls_structure_factor_coef Fsqd
_refine_ls_weighting_details 'w=1/[\s^2^(Fo^2^)+(0.0912P)^2^+4.0553P] where P=(Fo^2^+2Fc^2^)/3'
_refine_ls_weighting_scheme calc
_refine_ls_wR_factor_gt 0.1505
_refine_ls_wR_factor_ref 0.1536
_reflns_Friedel_coverage 0.000
_reflns_number_gt 3203
_reflns_number_total 3504
_reflns_threshold_expression 'I > 2\s(I)'
_cod_data_source_file d3dt03445c2.cif
_cod_data_source_block exp_12327_auto
_cod_depositor_comments 'Adding full bibliography for 7714512--7714516.cif.'
_cod_original_formula_sum 'C4 H20 N10 O12.50 V3'
_cod_database_code 7714513
_shelx_shelxl_version_number 2018/3
_chemical_oxdiff_formula 'C H O N V Cl'
_shelx_space_group_comment
;
The symmetry employed for this shelxl refinement is uniquely defined
by the following loop, which should always be used as a source of
symmetry information in preference to the above space-group names.
They are only intended as comments.
;
_shelx_estimated_absorpt_t_max 0.344
_shelx_estimated_absorpt_t_min 0.236
_reflns_odcompleteness_completeness 100.00
_reflns_odcompleteness_iscentric 1
_reflns_odcompleteness_theta 66.97
_olex2_refinement_description
;
1. Fixed Uiso
 At 1.2 times of:
  All N(H) groups, All N(H,H) groups
 At 1.5 times of:
  All O(H,H) groups
2. Others
 Fixed Sof: O1W(0.5) H1WA(0.5) H1WB(0.5)
3.a Riding coordinates:
 O1W(H1WA,H1WB)
3.b Aromatic/amide H refined with riding coordinates:
 N3(H3), N8(H8)
3.c X=CH2 refined with riding coordinates:
 N9(H9A,H9B), N4(H4A,H4B), N5(H5A,H5B), N10(H10A,H10B)
;
_smtbx_masks_void_probe_radius 1.2
_smtbx_masks_void_truncation_radius 1.2
_olex2_submission_special_instructions 'No special instructions were received'
_oxdiff_exptl_absorpt_empirical_details
;
Empirical correction (ABSPACK) includes:
- Absorption correction using spherical harmonics
- Frame scaling
;
_oxdiff_exptl_absorpt_empirical_full_max 7.500
_oxdiff_exptl_absorpt_empirical_full_min 0.527

loop_
_space_group_symop_operation_xyz
'x, y, z'
'-x+1/2, y+1/2, -z+1/2'
'-x, -y, -z'
'x-1/2, -y-1/2, z-1/2'

loop_
_atom_site_label
_atom_site_type_symbol
_atom_site_fract_x
_atom_site_fract_y
_atom_site_fract_z
_atom_site_U_iso_or_equiv
_atom_site_adp_type
_atom_site_occupancy
_atom_site_site_symmetry_order
_atom_site_calc_flag
_atom_site_refinement_flags_posn
_atom_site_refinement_flags_adp
_atom_site_refinement_flags_occupancy
_atom_site_disorder_assembly
_atom_site_disorder_group
V1 V 1.80843(6) 0.56835(4) -0.67640(6) 0.01417(19) Uani 1 1 d . . . . .
V3 V 1.66487(6) 0.54000(4) -0.39603(6) 0.01498(19) Uani 1 1 d . . . . .
V2 V 1.68279(6) 0.71248(4) -0.58398(7) 0.0163(2) Uani 1 1 d . . . . .
O7 O 1.7164(3) 0.60170(16) -0.5369(3) 0.0162(5) Uani 1 1 d . . . . .
O8 O 1.7884(3) 0.67891(16) -0.7080(3) 0.0208(6) Uani 1 1 d . . . . .
O1 O 1.9619(3) 0.56242(16) -0.6954(3) 0.0206(6) Uani 1 1 d . . . . .
O2 O 1.7117(3) 0.53427(17) -0.8094(3) 0.0240(7) Uani 1 1 d . . . . .
O5 O 1.5469(3) 0.48384(17) -0.3600(3) 0.0227(6) Uani 1 1 d . . . . .
O6 O 1.7789(3) 0.54449(18) -0.2634(3) 0.0228(6) Uani 1 1 d . . . . .
O3 O 1.5454(3) 0.73285(19) -0.6873(3) 0.0252(6) Uani 1 1 d . . . . .
O4 O 1.7623(3) 0.79363(17) -0.5408(3) 0.0274(7) Uani 1 1 d . . . . .
N6 N 1.6046(3) 0.70988(19) -0.4178(3) 0.0167(7) Uani 1 1 d . . . . .
N2 N 1.7439(3) 0.45008(19) -0.4856(3) 0.0157(7) Uani 1 1 d . . . . .
N3 N 1.8394(3) 0.34192(19) -0.5273(3) 0.0175(7) Uani 1 1 d . . . . .
H3 H 1.861681 0.292567 -0.527234 0.021 Uiso 1 1 calc R U . . .
N7 N 1.5656(3) 0.64020(19) -0.3683(3) 0.0150(6) Uani 1 1 d . . . . .
N8 N 1.4732(3) 0.73845(19) -0.2792(3) 0.0157(7) Uani 1 1 d . . . . .
H8 H 1.427299 0.764886 -0.231564 0.019 Uiso 1 1 calc R U . . .
N9 N 1.5445(3) 0.84241(19) -0.3984(3) 0.0192(7) Uani 1 1 d . . . . .
H9A H 1.585769 0.857517 -0.460095 0.023 Uiso 1 1 calc R U . . .
H9B H 1.502941 0.876656 -0.358792 0.023 Uiso 1 1 calc R U . . .
N4 N 1.9714(4) 0.3897(2) -0.6719(4) 0.0241(8) Uani 1 1 d . . . . .
H4A H 1.997256 0.429329 -0.713786 0.029 Uiso 1 1 calc R U . . .
H4B H 2.003011 0.342965 -0.680750 0.029 Uiso 1 1 calc R U . . .
N1 N 1.8283(3) 0.46594(19) -0.5717(3) 0.0158(6) Uani 1 1 d . . . . .
N5 N 1.6932(4) 0.3349(2) -0.3779(4) 0.0225(7) Uani 1 1 d . . . . .
H5A H 1.640481 0.359308 -0.334816 0.027 Uiso 1 1 calc R U . . .
H5B H 1.706067 0.284528 -0.367303 0.027 Uiso 1 1 calc R U . . .
N10 N 1.4340(3) 0.6102(2) -0.2106(3) 0.0183(7) Uani 1 1 d . . . . .
H10A H 1.448366 0.559991 -0.215449 0.022 Uiso 1 1 calc R U . . .
H10B H 1.384229 0.627764 -0.157755 0.022 Uiso 1 1 calc R U . . .
C2 C 1.7541(4) 0.3745(2) -0.4602(4) 0.0164(8) Uani 1 1 d . . . . .
C4 C 1.4888(4) 0.6608(2) -0.2851(4) 0.0153(7) Uani 1 1 d . . . . .
C3 C 1.5450(4) 0.7658(2) -0.3641(4) 0.0161(7) Uani 1 1 d . . . . .
C1 C 1.8841(4) 0.4005(2) -0.5949(4) 0.0172(8) Uani 1 1 d . . . . .
O1W O 1.5836(11) 0.5759(6) -0.9998(12) 0.070(3) Uani 0.5 1 d . . P . .
H1WA H 1.589662 0.536921 -1.051502 0.106 Uiso 0.5 1 d R U P . .
H1WB H 1.592862 0.555081 -0.922291 0.106 Uiso 0.5 1 d R U P . .

loop_
_atom_site_aniso_label
_atom_site_aniso_U_11
_atom_site_aniso_U_22
_atom_site_aniso_U_33
_atom_site_aniso_U_23
_atom_site_aniso_U_13
_atom_site_aniso_U_12
V1 0.0138(3) 0.0127(4) 0.0161(3) 0.0012(2) 0.0031(3) 0.0002(2)
V3 0.0143(3) 0.0139(4) 0.0174(3) 0.0026(2) 0.0049(3) 0.0016(2)
V2 0.0175(4) 0.0124(3) 0.0203(4) 0.0017(2) 0.0075(3) 0.0009(2)
O7 0.0136(12) 0.0158(13) 0.0197(13) 0.0019(11) 0.0047(10) 0.0009(10)
O8 0.0209(14) 0.0160(14) 0.0287(15) -0.0003(12) 0.0128(12) -0.0015(11)
O1 0.0190(14) 0.0190(14) 0.0239(15) 0.0066(11) 0.0043(12) 0.0030(11)
O2 0.0286(16) 0.0181(15) 0.0212(15) 0.0051(11) -0.0042(12) -0.0020(12)
O5 0.0182(14) 0.0186(14) 0.0339(16) 0.0044(12) 0.0120(12) 0.0031(11)
O6 0.0199(15) 0.0260(16) 0.0239(15) 0.0012(12) 0.0078(12) 0.0057(12)
O3 0.0263(15) 0.0265(16) 0.0251(15) 0.0052(13) 0.0107(13) 0.0047(12)
O4 0.0321(16) 0.0200(15) 0.0339(17) -0.0026(13) 0.0157(14) -0.0073(13)
N6 0.0202(16) 0.0119(15) 0.0184(16) 0.0030(12) 0.0048(13) -0.0003(12)
N2 0.0124(15) 0.0179(16) 0.0174(16) 0.0037(13) 0.0041(12) -0.0012(12)
N3 0.0153(15) 0.0118(15) 0.0236(17) 0.0005(13) -0.0006(13) 0.0002(12)
N7 0.0149(15) 0.0137(15) 0.0165(15) 0.0003(12) 0.0038(12) -0.0022(12)
N8 0.0153(15) 0.0165(16) 0.0146(15) -0.0028(12) 0.0017(12) 0.0026(12)
N9 0.0264(17) 0.0131(16) 0.0189(16) 0.0010(13) 0.0068(14) 0.0013(13)
N4 0.0218(17) 0.0182(17) 0.035(2) -0.0030(15) 0.0132(16) 0.0006(13)
N1 0.0143(15) 0.0152(16) 0.0185(16) 0.0017(12) 0.0050(13) -0.0003(12)
N5 0.0227(17) 0.0207(18) 0.0240(18) 0.0060(14) 0.0043(14) -0.0016(14)
N10 0.0194(16) 0.0173(16) 0.0195(16) -0.0026(13) 0.0067(13) -0.0021(13)
C2 0.0132(17) 0.0152(18) 0.0176(18) -0.0026(15) -0.0047(14) -0.0021(14)
C4 0.0129(17) 0.0184(19) 0.0128(17) -0.0019(15) -0.0017(14) -0.0004(14)
C3 0.0160(17) 0.0184(19) 0.0134(17) -0.0022(15) 0.0018(14) -0.0011(14)
C1 0.0140(18) 0.0149(18) 0.0208(19) -0.0025(15) -0.0013(15) -0.0013(14)
O1W 0.086(8) 0.042(5) 0.095(8) -0.014(5) 0.044(7) -0.014(5)

loop_
_atom_type_symbol
_atom_type_description
_atom_type_scat_dispersion_real
_atom_type_scat_dispersion_imag
_atom_type_scat_source
C C 0.0181 0.0091 'International Tables Vol C Tables 4.2.6.8 and 6.1.1.4'
H H 0.0000 0.0000 'International Tables Vol C Tables 4.2.6.8 and 6.1.1.4'
N N 0.0311 0.0180 'International Tables Vol C Tables 4.2.6.8 and 6.1.1.4'
O O 0.0492 0.0322 'International Tables Vol C Tables 4.2.6.8 and 6.1.1.4'
V V 0.0687 2.1097 'International Tables Vol C Tables 4.2.6.8 and 6.1.1.4'

loop_
_geom_angle_atom_site_label_1
_geom_angle_atom_site_label_2
_geom_angle_atom_site_label_3
_geom_angle
_geom_angle_site_symmetry_1
_geom_angle_site_symmetry_3
_geom_angle_publ_flag
O7 V1 V2 39.77(8) . . ?
O7 V1 N1 82.51(12) . . ?
O8 V1 V2 38.31(8) . . ?
O8 V1 O7 77.84(12) . . ?
O8 V1 N1 157.94(14) . . ?
O1 V1 V2 124.99(11) . . ?
O1 V1 O7 136.73(14) . . ?
O1 V1 O8 96.47(13) . . ?
O1 V1 O2 108.19(16) . . ?
O1 V1 N1 90.96(13) . . ?
O2 V1 V2 109.45(11) . . ?
O2 V1 O7 115.04(14) . . ?
O2 V1 O8 100.49(14) . . ?
O2 V1 N1 96.83(14) . . ?
N1 V1 V2 122.13(10) . . ?
O7 V3 N2 82.83(12) . . ?
O7 V3 N7 82.56(12) . . ?
O5 V3 O7 143.67(14) . . ?
O5 V3 N2 92.39(14) . . ?
O5 V3 N7 92.71(14) . . ?
O6 V3 O7 110.45(14) . . ?
O6 V3 O5 105.88(16) . . ?
O6 V3 N2 97.83(14) . . ?
O6 V3 N7 97.81(14) . . ?
N7 V3 N2 161.54(13) . . ?
O7 V2 V1 39.68(8) . . ?
O7 V2 N6 81.33(12) . . ?
O8 V2 V1 38.15(9) . . ?
O8 V2 O7 77.59(12) . . ?
O8 V2 N6 157.70(13) . . ?
O3 V2 V1 109.57(12) . . ?
O3 V2 O7 117.01(14) . . ?
O3 V2 O8 98.93(15) . . ?
O3 V2 O4 108.49(17) . . ?
O3 V2 N6 97.03(14) . . ?
O4 V2 V1 124.07(12) . . ?
O4 V2 O7 134.50(15) . . ?
O4 V2 O8 96.80(14) . . ?
O4 V2 N6 92.77(15) . . ?
N6 V2 V1 120.98(9) . . ?
V1 O7 V2 100.54(12) . . ?
V3 O7 V1 129.38(14) . . ?
V3 O7 V2 130.01(14) . . ?
V1 O8 V2 103.53(13) . . ?
N7 N6 V2 121.5(2) . . ?
C3 N6 V2 129.5(3) . . ?
C3 N6 N7 105.9(3) . . ?
N1 N2 V3 120.0(2) . . ?
C2 N2 V3 132.0(3) . . ?
C2 N2 N1 106.5(3) . . ?
C2 N3 H3 126.7 . . ?
C2 N3 C1 106.5(3) . . ?
C1 N3 H3 126.7 . . ?
N6 N7 V3 118.6(2) . . ?
C4 N7 V3 133.8(3) . . ?
C4 N7 N6 105.4(3) . . ?
C4 N8 H8 128.4 . . ?
C4 N8 C3 103.2(3) . . ?
C3 N8 H8 128.4 . . ?
H9A N9 H9B 120.0 . . ?
C3 N9 H9A 120.0 . . ?
C3 N9 H9B 120.0 . . ?
H4A N4 H4B 120.0 . . ?
C1 N4 H4A 120.0 . . ?
C1 N4 H4B 120.0 . . ?
N2 N1 V1 119.9(2) . . ?
C1 N1 V1 129.6(3) . . ?
C1 N1 N2 107.8(3) . . ?
H5A N5 H5B 120.0 . . ?
C2 N5 H5A 120.0 . . ?
C2 N5 H5B 120.0 . . ?
H10A N10 H10B 120.0 . . ?
C4 N10 H10A 120.0 . . ?
C4 N10 H10B 120.0 . . ?
N2 C2 N3 109.7(3) . . ?
N2 C2 N5 126.5(4) . . ?
N5 C2 N3 123.8(4) . . ?
N7 C4 N8 112.6(3) . . ?
N7 C4 N10 124.7(4) . . ?
N8 C4 N10 122.6(4) . . ?
N6 C3 N8 112.8(4) . . ?
N6 C3 N9 124.6(4) . . ?
N8 C3 N9 122.3(4) . . ?
N4 C1 N3 123.2(4) . . ?
N1 C1 N3 109.4(4) . . ?
N1 C1 N4 127.3(4) . . ?
H1WA O1W H1WB 104.5 . . ?

loop_
_geom_bond_atom_site_label_1
_geom_bond_atom_site_label_2
_geom_bond_distance
_geom_bond_site_symmetry_2
_geom_bond_publ_flag
V1 V2 3.0453(9) . ?
V1 O7 1.978(3) . ?
V1 O8 1.935(3) . ?
V1 O1 1.639(3) . ?
V1 O2 1.642(3) . ?
V1 N1 2.061(3) . ?
V3 O7 1.971(3) . ?
V3 O5 1.656(3) . ?
V3 O6 1.624(3) . ?
V3 N2 2.060(3) . ?
V3 N7 2.056(3) . ?
V2 O7 1.982(3) . ?
V2 O8 1.942(3) . ?
V2 O3 1.634(3) . ?
V2 O4 1.636(3) . ?
V2 N6 2.056(3) . ?
N6 N7 1.396(4) . ?
N6 C3 1.325(5) . ?
N2 N1 1.400(5) . ?
N2 C2 1.327(5) . ?
N3 H3 0.8800 . ?
N3 C2 1.353(5) . ?
N3 C1 1.363(5) . ?
N7 C4 1.337(5) . ?
N8 H8 0.8800 . ?
N8 C4 1.349(5) . ?
N8 C3 1.349(5) . ?
N9 H9A 0.8800 . ?
N9 H9B 0.8800 . ?
N9 C3 1.366(5) . ?
N4 H4A 0.8800 . ?
N4 H4B 0.8800 . ?
N4 C1 1.337(6) . ?
N1 C1 1.310(5) . ?
N5 H5A 0.8800 . ?
N5 H5B 0.8800 . ?
N5 C2 1.348(5) . ?
N10 H10A 0.8800 . ?
N10 H10B 0.8800 . ?
N10 C4 1.364(5) . ?
O1W H1WA 0.8703 . ?
O1W H1WB 0.8702 . ?

loop_
_geom_hbond_atom_site_label_D
_geom_hbond_atom_site_label_H
_geom_hbond_atom_site_label_A
_geom_hbond_distance_DH
_geom_hbond_distance_HA
_geom_hbond_distance_DA
_geom_hbond_angle_DHA
_geom_hbond_site_symmetry_A
_geom_hbond_publ_flag
N8 H8 O8 0.88 1.79 2.606(4) 153.7 4_576 yes
N9 H9A O4 0.88 2.42 3.054(5) 129.1 . yes
N9 H9B O1 0.88 2.12 2.937(4) 155.1 4_576 yes
N4 H4A O1 0.88 2.33 2.983(5) 130.7 . yes
N5 H5A O5 0.88 2.34 3.001(5) 131.6 . yes
N10 H10A O5 0.88 2.38 3.042(5) 132.6 . yes
O1W H1WB O2 0.87 1.56 2.264(14) 135.7 . yes

loop_
_geom_torsion_atom_site_label_1
_geom_torsion_atom_site_label_2
_geom_torsion_atom_site_label_3
_geom_torsion_atom_site_label_4
_geom_torsion
_geom_torsion_site_symmetry_1
_geom_torsion_site_symmetry_2
_geom_torsion_site_symmetry_3
_geom_torsion_site_symmetry_4
_geom_torsion_publ_flag
V1 N1 C1 N3 -160.9(3) . . . . ?
V1 N1 C1 N4 19.0(6) . . . . ?
V3 N2 N1 V1 -28.8(4) . . . . ?
V3 N2 N1 C1 168.0(3) . . . . ?
V3 N2 C2 N3 -166.3(3) . . . . ?
V3 N2 C2 N5 12.0(6) . . . . ?
V3 N7 C4 N8 163.5(3) . . . . ?
V3 N7 C4 N10 -14.8(6) . . . . ?
V2 N6 N7 V3 30.8(4) . . . . ?
V2 N6 N7 C4 -163.7(2) . . . . ?
V2 N6 C3 N8 161.9(3) . . . . ?
V2 N6 C3 N9 -12.3(6) . . . . ?
N6 N7 C4 N8 1.2(4) . . . . ?
N6 N7 C4 N10 -177.1(3) . . . . ?
N2 N1 C1 N3 0.1(4) . . . . ?
N2 N1 C1 N4 180.0(4) . . . . ?
N7 N6 C3 N8 2.2(4) . . . . ?
N7 N6 C3 N9 -172.0(4) . . . . ?
N1 N2 C2 N3 -0.8(4) . . . . ?
N1 N2 C2 N5 177.5(4) . . . . ?
C2 N2 N1 V1 163.6(2) . . . . ?
C2 N2 N1 C1 0.4(4) . . . . ?
C2 N3 C1 N4 179.5(4) . . . . ?
C2 N3 C1 N1 -0.5(4) . . . . ?
C4 N8 C3 N6 -1.4(4) . . . . ?
C4 N8 C3 N9 172.9(4) . . . . ?
C3 N6 N7 V3 -167.5(2) . . . . ?
C3 N6 N7 C4 -2.0(4) . . . . ?
C3 N8 C4 N7 0.0(4) . . . . ?
C3 N8 C4 N10 178.4(3) . . . . ?
C1 N3 C2 N2 0.8(4) . . . . ?
C1 N3 C2 N5 -177.5(4) . . . . ?

loop_
_smtbx_masks_void_nr
_smtbx_masks_void_average_x
_smtbx_masks_void_average_y
_smtbx_masks_void_average_z
_smtbx_masks_void_volume
_smtbx_masks_void_count_electrons
_smtbx_masks_void_content
1 -0.027 0.000 0.500 163.5 76.7 '8 H2O'
2 -0.997 0.500 0.000 163.5 76.7 '8 H2O'
